data_4028804
loop_
_publ_author_name
'Ramarao Parella'
'Bojan Gopalakrishnan'
'Srinivasarao Arulananda Babu'

_publ_contact_author_address
;
Department of Chemical Sciences
Indian Institute of Science Education and Research, Mohali, Sector 81,
S. A. S. Nagar, Manauli PO, Punjab, INDIA. 140306.
;
_publ_contact_author_email sababu@iisermohali.ac.in
_publ_contact_author_fax '0091 (172) 2240266'
_publ_contact_author_name 'Babu, S. A.'
_publ_contact_author_phone '0091 (172) 2240124'
_publ_section_title
;
 Direct Bis-Arylation of Cyclobutanecarboxamide via Double C-H Activation:
 An Auxiliary-Aided Diastereoselective Pd-Catalyzed Access to
 Trisubstituted Cyclobutane Scaffolds Having Three Contiguous
 Stereocenters and an All-cis Stereochemistry
;
_journal_name_full 'Journal of Organic Chemistry'
_journal_page_first 11911
_journal_page_last 11934
_journal_paper_doi 10.1021/jo4019733
_journal_volume 78
_journal_year 2013
_chemical_absolute_configuration unk
_chemical_formula_moiety 'C28 H26 N2 O'
_chemical_formula_sum 'C28 H26 N2 O'
_chemical_formula_weight 406.51
_chemical_name_systematic
;
 ?
;
_space_group_crystal_system orthorhombic
_space_group_IT_number 19
_space_group_name_Hall 'P 2ac 2ab'
_space_group_name_H-M_alt 'P 21 21 21'
_symmetry_space_group_name_Hall 'P 2ac 2ab'
_symmetry_space_group_name_H-M 'P 21 21 21'
_atom_sites_solution_hydrogens geom
_atom_sites_solution_primary direct
_atom_sites_solution_secondary difmap
_audit_conform_dict_location ftp://ftp.iucr.org/pub/cif_core.dic
_audit_conform_dict_name cif_core.dic
_audit_conform_dict_version 2.4
_audit_creation_date 2013-01-11T11:33:17-00:00
_audit_creation_method 'WinGX routine CIF_UPDATE'
_cell_angle_alpha 90
_cell_angle_beta 90
_cell_angle_gamma 90
_cell_formula_units_Z 4
_cell_length_a 5.7023(14)
_cell_length_b 18.621(4)
_cell_length_c 20.800(5)
_cell_measurement_temperature 298
_cell_volume 2208.6(9)
_computing_molecular_graphics
;
O. V. Dolomanov, L. J. Bourhis, R. J. Gildea, J. A. K. Howard and H. Puschmann,
OLEX2: a complete structure solution, refinement and analysis program.
        J. Appl. Cryst. (2009). 42, 339-341.
;
_computing_publication_material
;
O. V. Dolomanov, L. J. Bourhis, R. J. Gildea, J. A. K. Howard and H. Puschmann,
OLEX2: a complete structure solution, refinement and analysis program.
        J. Appl. Cryst. (2009). 42, 339-341.
;
_computing_structure_refinement
;
        SHELXL, G.M. Sheldrick, Acta Cryst.
        2008). A64, 112-122
;
_computing_structure_solution 'SHELXS-97 (Sheldrick, 1990)'
_diffrn_ambient_temperature 298
_diffrn_measured_fraction_theta_full 0.966
_diffrn_measured_fraction_theta_max 0.966
_diffrn_radiation_monochromator graphite
_diffrn_radiation_type 'MO K\a'
_diffrn_radiation_wavelength 0.71073
_diffrn_reflns_av_R_equivalents 0.0864
_diffrn_reflns_limit_h_max 6
_diffrn_reflns_limit_h_min -6
_diffrn_reflns_limit_k_max 9
_diffrn_reflns_limit_k_min -21
_diffrn_reflns_limit_l_max 24
_diffrn_reflns_limit_l_min -24
_diffrn_reflns_number 7494
_diffrn_reflns_theta_full 24.99
_diffrn_reflns_theta_max 24.99
_diffrn_reflns_theta_min 1.47
_diffrn_source 'fine-focus sealed tube'
_exptl_absorpt_coefficient_mu 0.074
_exptl_absorpt_correction_T_max 0.7452
_exptl_absorpt_correction_T_min 0.6256
_exptl_absorpt_correction_type multi-scan
_exptl_absorpt_process_details
;
        SADABS-2008/1 (Bruker,2008) was used for absorption correction.
        R(int) was 0.0781 before and 0.0662 after correction.
        The Ratio of minimum to maximum transmission is 0.8395.
        The \l/2 correction factor is 0.0015.
;
_exptl_crystal_density_diffrn 1.223
_exptl_crystal_description block
_exptl_crystal_F_000 864
_exptl_crystal_size_max 0.3
_exptl_crystal_size_mid 0.2
_exptl_crystal_size_min 0.2
_refine_diff_density_max 0.17
_refine_diff_density_min -0.195
_refine_diff_density_rms 0.051
_refine_ls_abs_structure_details 'Flack H D (1983), Acta Cryst. A39, 876-881'
_refine_ls_abs_structure_Flack 3(4)
_refine_ls_extinction_method none
_refine_ls_goodness_of_fit_ref 0.959
_refine_ls_hydrogen_treatment mixed
_refine_ls_matrix_type full
_refine_ls_number_parameters 282
_refine_ls_number_reflns 3657
_refine_ls_number_restraints 0
_refine_ls_restrained_S_all 0.959
_refine_ls_R_factor_all 0.1461
_refine_ls_R_factor_gt 0.0669
_refine_ls_shift/su_max 0
_refine_ls_shift/su_mean 0
_refine_ls_structure_factor_coef Fsqd
_refine_ls_weighting_details 'calc w=1/[\s^2^(Fo^2^)+(0.0768P)^2^+0.0000P] where P=(Fo^2^+2Fc^2^)/3'
_refine_ls_weighting_scheme calc
_refine_ls_wR_factor_gt 0.1428
_refine_ls_wR_factor_ref 0.1876
_reflns_number_gt 1855
_reflns_number_total 3657
_reflns_threshold_expression >2sigma(I)
_cod_data_source_file jo4019733_si_001.cif
_cod_data_source_block sci109
_cod_database_code 4028804

loop_
_space_group_symop_id
_space_group_symop_operation_xyz
1 'x, y, z'
2 'x+1/2, -y+1/2, -z'
3 '-x, y+1/2, -z+1/2'
4 '-x+1/2, -y, z+1/2'

loop_
_atom_site_label
_atom_site_type_symbol
_atom_site_fract_x
_atom_site_fract_y
_atom_site_fract_z
_atom_site_U_iso_or_equiv
_atom_site_adp_type
_atom_site_occupancy
_atom_site_symmetry_multiplicity
_atom_site_calc_flag
_atom_site_refinement_flags
O1 O 1.0491(7) 0.5315(2) 0.19131(15) 0.0633(11) Uani 1 1 d .
N1 N 0.7906(8) 0.5578(2) 0.26957(18) 0.0566(12) Uani 1 1 d .
H1 H 0.6466 0.5688 0.2769 0.068 Uiso 1 1 calc R
N2 N 0.6858(9) 0.6416(2) 0.36961(19) 0.0639(13) Uani 1 1 d .
C1 C 1.2812(12) 0.8546(3) 0.0963(3) 0.083(2) Uani 1 1 d .
H1A H 1.4081 0.8498 0.0663 0.125 Uiso 1 1 calc R
H1B H 1.3432 0.8628 0.1386 0.125 Uiso 1 1 calc R
H1C H 1.1842 0.8944 0.084 0.125 Uiso 1 1 calc R
C2 C 1.1377(10) 0.7871(3) 0.0963(2) 0.0565(14) Uani 1 1 d .
C3 C 1.2106(10) 0.7275(3) 0.0623(3) 0.0617(15) Uani 1 1 d .
H3 H 1.349 0.7293 0.0387 0.074 Uiso 1 1 calc R
C4 C 1.0782(10) 0.6648(3) 0.0632(2) 0.0589(15) Uani 1 1 d .
H4 H 1.1312 0.6251 0.0403 0.071 Uiso 1 1 calc R
C5 C 0.8715(9) 0.6598(3) 0.0968(2) 0.0496(13) Uani 1 1 d .
C6 C 0.7159(9) 0.5956(3) 0.0964(2) 0.0517(13) Uani 1 1 d .
H6 H 0.5689 0.6102 0.0759 0.062 Uiso 1 1 calc R
C7 C 0.6479(8) 0.5554(3) 0.1598(2) 0.0497(13) Uani 1 1 d .
H7 H 0.5016 0.5722 0.1794 0.06 Uiso 1 1 calc R
C8 C 0.8496(10) 0.5482(3) 0.2066(2) 0.0477(12) Uani 1 1 d .
C9 C 0.9354(10) 0.5520(3) 0.3239(2) 0.0530(13) Uani 1 1 d .
C10 C 0.8749(10) 0.5961(3) 0.3770(2) 0.0554(14) Uani 1 1 d .
C11 C 1.0065(11) 0.5927(3) 0.4340(2) 0.0624(15) Uani 1 1 d .
C12 C 0.9428(14) 0.6383(4) 0.4848(3) 0.0752(19) Uani 1 1 d .
H12 H 1.0286 0.6387 0.5229 0.09 Uiso 1 1 calc R
C13 C 0.7513(14) 0.6825(4) 0.4774(3) 0.079(2) Uani 1 1 d .
H13 H 0.7021 0.712 0.5108 0.094 Uiso 1 1 calc R
C14 C 0.6318(12) 0.6822(3) 0.4185(3) 0.0739(18) Uani 1 1 d .
H14 H 0.5049 0.7132 0.414 0.089 Uiso 1 1 calc R
C15 C 0.6202(9) 0.4870(3) 0.1180(2) 0.0499(13) Uani 1 1 d .
H15 H 0.4605 0.4864 0.1006 0.06 Uiso 1 1 calc R
C16 C 0.7835(10) 0.5228(3) 0.0674(2) 0.0563(14) Uani 1 1 d .
H16A H 0.9479 0.5106 0.0723 0.068 Uiso 1 1 calc R
H16B H 0.7323 0.5163 0.0233 0.068 Uiso 1 1 calc R
C17 C 0.9280(11) 0.7822(3) 0.1296(3) 0.0664(15) Uani 1 1 d .
H17 H 0.8745 0.8218 0.1526 0.08 Uiso 1 1 calc R
C18 C 0.7985(10) 0.7210(3) 0.1296(3) 0.0648(15) Uani 1 1 d .
H18 H 0.6576 0.7199 0.1521 0.078 Uiso 1 1 calc R
C19 C 0.6679(9) 0.4145(3) 0.1480(2) 0.0481(13) Uani 1 1 d .
C20 C 0.8678(11) 0.3751(3) 0.1372(2) 0.0624(15) Uani 1 1 d .
H20 H 0.9832 0.3934 0.1102 0.075 Uiso 1 1 calc R
C21 C 0.9015(11) 0.3078(3) 0.1661(3) 0.0641(15) Uani 1 1 d .
H21 H 1.039 0.2825 0.1579 0.077 Uiso 1 1 calc R
C22 C 0.7335(10) 0.2782(3) 0.2065(2) 0.0564(14) Uani 1 1 d .
C23 C 0.7664(12) 0.2046(3) 0.2354(3) 0.0778(19) Uani 1 1 d .
H23A H 0.7059 0.2043 0.2785 0.117 Uiso 1 1 calc R
H23B H 0.9303 0.1929 0.2361 0.117 Uiso 1 1 calc R
H23C H 0.6838 0.1698 0.21 0.117 Uiso 1 1 calc R
C24 C 0.5309(11) 0.3181(3) 0.2164(3) 0.0657(16) Uani 1 1 d .
H24 H 0.4141 0.2997 0.2429 0.079 Uiso 1 1 calc R
C25 C 0.4979(10) 0.3843(3) 0.1881(2) 0.0602(15) Uani 1 1 d .
H25 H 0.3597 0.4093 0.1958 0.072 Uiso 1 1 calc R
C26 C 1.1226(11) 0.5077(3) 0.3285(3) 0.0715(17) Uani 1 1 d .
H26 H 1.1622 0.4788 0.2937 0.086 Uiso 1 1 calc R
C27 C 1.2591(13) 0.5045(4) 0.3851(3) 0.0808(19) Uani 1 1 d .
H27 H 1.3879 0.4739 0.3873 0.097 Uiso 1 1 calc R
C28 C 1.2019(12) 0.5460(3) 0.4363(3) 0.0762(18) Uani 1 1 d .
H28 H 1.2923 0.5438 0.4735 0.091 Uiso 1 1 calc R

loop_
_atom_site_aniso_label
_atom_site_aniso_U_11
_atom_site_aniso_U_22
_atom_site_aniso_U_33
_atom_site_aniso_U_23
_atom_site_aniso_U_13
_atom_site_aniso_U_12
O1 0.047(2) 0.081(3) 0.062(2) -0.0112(19) 0.0009(18) 0.003(2)
N1 0.051(3) 0.065(3) 0.054(3) -0.007(2) 0.003(2) 0.007(3)
N2 0.072(4) 0.065(3) 0.054(3) -0.003(2) 0.007(2) 0.000(3)
C1 0.089(5) 0.055(4) 0.107(5) 0.009(4) -0.001(4) -0.022(4)
C2 0.062(4) 0.048(4) 0.059(3) 0.007(3) -0.002(3) -0.009(3)
C3 0.047(3) 0.067(4) 0.071(3) 0.001(3) 0.007(3) -0.007(3)
C4 0.056(4) 0.056(4) 0.065(3) 0.001(3) 0.001(3) 0.006(3)
C5 0.050(3) 0.039(3) 0.060(3) 0.001(2) -0.004(3) -0.002(3)
C6 0.056(3) 0.038(3) 0.061(3) 0.001(3) -0.007(3) -0.001(3)
C7 0.044(3) 0.043(3) 0.062(3) -0.005(3) 0.002(3) 0.003(3)
C8 0.048(3) 0.040(3) 0.055(3) -0.008(2) -0.001(3) -0.002(3)
C9 0.060(3) 0.045(3) 0.055(3) -0.001(3) 0.003(3) -0.005(3)
C10 0.065(4) 0.050(3) 0.051(3) 0.008(3) 0.006(3) -0.009(3)
C11 0.087(5) 0.056(4) 0.044(3) 0.004(3) -0.003(3) -0.006(4)
C12 0.096(5) 0.077(5) 0.053(3) 0.010(3) -0.013(3) -0.022(4)
C13 0.112(6) 0.077(5) 0.046(3) -0.007(3) 0.010(4) -0.004(4)
C14 0.085(4) 0.077(4) 0.060(4) -0.008(3) 0.011(3) 0.005(4)
C15 0.051(3) 0.042(3) 0.056(3) -0.002(2) -0.007(2) -0.004(3)
C16 0.066(4) 0.051(3) 0.052(3) -0.005(3) -0.003(3) -0.013(3)
C17 0.076(4) 0.053(4) 0.071(4) -0.014(3) 0.000(3) -0.002(4)
C18 0.059(4) 0.055(4) 0.081(4) -0.002(3) 0.011(3) -0.007(3)
C19 0.047(3) 0.046(3) 0.051(3) -0.006(2) 0.001(2) 0.000(3)
C20 0.060(4) 0.061(4) 0.066(3) 0.003(3) 0.012(3) -0.003(3)
C21 0.063(4) 0.052(4) 0.077(4) -0.006(3) 0.000(3) 0.008(3)
C22 0.071(4) 0.050(3) 0.048(3) -0.003(3) -0.008(3) -0.008(3)
C23 0.092(5) 0.061(4) 0.080(4) 0.011(3) 0.001(4) 0.010(4)
C24 0.055(4) 0.064(4) 0.078(4) 0.008(3) 0.016(3) 0.006(3)
C25 0.053(4) 0.057(4) 0.071(3) 0.000(3) 0.013(3) 0.006(3)
C26 0.073(4) 0.071(4) 0.070(4) 0.001(3) 0.000(3) 0.014(4)
C27 0.081(4) 0.083(5) 0.079(4) 0.021(4) -0.005(4) 0.014(4)
C28 0.089(5) 0.069(4) 0.071(4) 0.021(4) -0.018(4) -0.004(4)

loop_
_atom_type_symbol
_atom_type_description
_atom_type_scat_dispersion_real
_atom_type_scat_dispersion_imag
_atom_type_scat_source
C C 0.0033 0.0016 'International Tables Vol C Tables 4.2.6.8 and 6.1.1.4'
H H 0 0 'International Tables Vol C Tables 4.2.6.8 and 6.1.1.4'
N N 0.0061 0.0033 'International Tables Vol C Tables 4.2.6.8 and 6.1.1.4'
O O 0.0106 0.006 'International Tables Vol C Tables 4.2.6.8 and 6.1.1.4'

loop_
_geom_angle_atom_site_label_1
_geom_angle_atom_site_label_2
_geom_angle_atom_site_label_3
_geom_angle
C8 N1 H1 115.9
C8 N1 C9 128.2(4)
C9 N1 H1 115.9
C14 N2 C10 117.0(5)
H1A C1 H1B 109.5
H1A C1 H1C 109.5
H1B C1 H1C 109.5
C2 C1 H1A 109.5
C2 C1 H1B 109.5
C2 C1 H1C 109.5
C3 C2 C1 120.6(5)
C3 C2 C17 117.5(5)
C17 C2 C1 121.9(6)
C2 C3 H3 119.8
C2 C3 C4 120.4(5)
C4 C3 H3 119.8
C3 C4 H4 119
C5 C4 C3 121.9(5)
C5 C4 H4 119
C4 C5 C6 124.3(5)
C4 C5 C18 116.8(5)
C18 C5 C6 118.8(5)
C5 C6 H6 106.8
C5 C6 C7 121.9(4)
C5 C6 C16 124.2(5)
C7 C6 H6 106.8
C16 C6 H6 106.8
C16 C6 C7 88.3(4)
C6 C7 H7 114.1
C8 C7 C6 113.3(4)
C8 C7 H7 114.1
C8 C7 C15 111.4(4)
C15 C7 C6 86.9(3)
C15 C7 H7 114.1
O1 C8 N1 120.8(4)
O1 C8 C7 124.3(4)
N1 C8 C7 114.8(4)
N1 C9 C10 116.1(5)
C26 C9 N1 124.7(5)
C26 C9 C10 119.3(5)
N2 C10 C9 117.3(5)
N2 C10 C11 122.7(5)
C11 C10 C9 120.0(6)
C10 C11 C12 118.0(6)
C10 C11 C28 118.6(5)
C12 C11 C28 123.3(6)
C11 C12 H12 120.6
C13 C12 C11 118.8(6)
C13 C12 H12 120.6
C12 C13 H13 120.6
C12 C13 C14 118.9(6)
C14 C13 H13 120.6
N2 C14 C13 124.6(6)
N2 C14 H14 117.7
C13 C14 H14 117.7
C7 C15 H15 108.1
C7 C15 C16 88.1(4)
C16 C15 H15 108.1
C19 C15 C7 118.9(4)
C19 C15 H15 108.1
C19 C15 C16 123.6(4)
C6 C16 C15 87.8(4)
C6 C16 H16A 114
C6 C16 H16B 114
C15 C16 H16A 114
C15 C16 H16B 114
H16A C16 H16B 111.2
C2 C17 H17 119.1
C18 C17 C2 121.7(5)
C18 C17 H17 119.1
C5 C18 H18 119.2
C17 C18 C5 121.6(5)
C17 C18 H18 119.2
C20 C19 C15 124.0(5)
C20 C19 C25 117.3(5)
C25 C19 C15 118.7(5)
C19 C20 H20 119.3
C19 C20 C21 121.4(5)
C21 C20 H20 119.3
C20 C21 H21 119.4
C22 C21 C20 121.2(5)
C22 C21 H21 119.4
C21 C22 C23 121.0(5)
C24 C22 C21 116.9(5)
C24 C22 C23 122.0(5)
C22 C23 H23A 109.5
C22 C23 H23B 109.5
C22 C23 H23C 109.5
H23A C23 H23B 109.5
H23A C23 H23C 109.5
H23B C23 H23C 109.5
C22 C24 H24 119.1
C25 C24 C22 121.9(6)
C25 C24 H24 119.1
C19 C25 H25 119.3
C24 C25 C19 121.3(5)
C24 C25 H25 119.3
C9 C26 H26 119.3
C9 C26 C27 121.4(6)
C27 C26 H26 119.3
C26 C27 H27 120.1
C28 C27 C26 119.8(6)
C28 C27 H27 120.1
C11 C28 H28 119.6
C27 C28 C11 120.9(6)
C27 C28 H28 119.6

loop_
_geom_bond_atom_site_label_1
_geom_bond_atom_site_label_2
_geom_bond_distance
O1 C8 1.221(6)
N1 H1 0.86
N1 C8 1.365(6)
N1 C9 1.403(6)
N2 C10 1.379(7)
N2 C14 1.305(6)
C1 H1A 0.96
C1 H1B 0.96
C1 H1C 0.96
C1 C2 1.499(7)
C2 C3 1.380(7)
C2 C17 1.385(8)
C3 H3 0.93
C3 C4 1.391(7)
C4 H4 0.93
C4 C5 1.374(7)
C5 C6 1.489(7)
C5 C18 1.392(7)
C6 H6 0.98
C6 C7 1.564(7)
C6 C16 1.534(7)
C7 H7 0.98
C7 C8 1.512(6)
C7 C15 1.550(6)
C9 C10 1.420(7)
C9 C26 1.353(7)
C10 C11 1.404(7)
C11 C12 1.405(8)
C11 C28 1.414(8)
C12 H12 0.93
C12 C13 1.376(9)
C13 H13 0.93
C13 C14 1.401(8)
C14 H14 0.93
C15 H15 0.98
C15 C16 1.555(7)
C15 C19 1.512(6)
C16 H16A 0.97
C16 H16B 0.97
C17 H17 0.93
C17 C18 1.358(8)
C18 H18 0.93
C19 C20 1.374(7)
C19 C25 1.397(7)
C20 H20 0.93
C20 C21 1.403(7)
C21 H21 0.93
C21 C22 1.389(7)
C22 C23 1.508(7)
C22 C24 1.388(8)
C23 H23A 0.96
C23 H23B 0.96
C23 H23C 0.96
C24 H24 0.93
C24 C25 1.379(8)
C25 H25 0.93
C26 H26 0.93
C26 C27 1.413(8)
C27 H27 0.93
C27 C28 1.356(8)
C28 H28 0.93
